data_4116595
loop_
_publ_author_name
'Daesung Lee'
'Jason K. Sello'
'Stuart L. Schreiber'

_publ_section_title
;
 A Strategy for Macrocyclic Ring Closure and Functionalization Aimed
 toward Split-Pool Syntheses
;
_journal_name_full 'Journal of the American Chemical Society'
_journal_page_first 10648
_journal_page_last 10649
_journal_paper_doi 10.1021/ja992658m
_journal_volume 121
_journal_year 1999
_chemical_formula_sum 'C12 H19 N O3'
_chemical_formula_weight 225.28
_chemical_name_systematic
; 
 ? 
;
_space_group_IT_number 14
_symmetry_cell_setting monoclinic
_symmetry_space_group_name_Hall '-P 2ybc'
_symmetry_space_group_name_H-M 'P 1 21/c 1'
_atom_sites_solution_hydrogens geom
_atom_sites_solution_primary direct
_atom_sites_solution_secondary difmap
_audit_creation_method SHELXL-97
_cell_angle_alpha 90.00
_cell_angle_beta 94.815(5)
_cell_angle_gamma 90.00
_cell_formula_units_Z 4
_cell_length_a 15.629(4)
_cell_length_b 8.230(2)
_cell_length_c 9.739(2)
_cell_measurement_reflns_used 46
_cell_measurement_temperature 213(2)
_cell_measurement_theta_max 10.29
_cell_measurement_theta_min 3.43
_cell_volume 1248.3(5)
_computing_cell_refinement 'SMART (Bruker, V4.050, 1995)'
_computing_data_collection 'ASTRO (Bruker, V4.050, 1995)'
_computing_data_reduction 'SAINT (Bruker, V5.A06, 1997)'
_computing_molecular_graphics 'SHELXTL (Bruker, 1998, ver 5.10)'
_computing_publication_material 'CIFTAB (Sheldrick, 1993)'
_computing_structure_refinement 'SHELXL-97 (Sheldrick, 1997)'
_computing_structure_solution 'SHELXS-97 (Sheldrick, 1990)'
_diffrn_ambient_temperature 213(2)
_diffrn_measured_fraction_theta_full 0.992
_diffrn_measured_fraction_theta_max 0.992
_diffrn_measurement_method '\w, 0.3 deg'
_diffrn_radiation_monochromator graphite
_diffrn_radiation_source 'normal-focus sealed tube'
_diffrn_radiation_type MoK\a
_diffrn_radiation_wavelength 0.71073
_diffrn_reflns_av_R_equivalents 0.1030
_diffrn_reflns_av_sigmaI/netI 0.1065
_diffrn_reflns_limit_h_max 17
_diffrn_reflns_limit_h_min -17
_diffrn_reflns_limit_k_max 8
_diffrn_reflns_limit_k_min -9
_diffrn_reflns_limit_l_max 10
_diffrn_reflns_limit_l_min -4
_diffrn_reflns_number 5221
_diffrn_reflns_theta_full 23.33
_diffrn_reflns_theta_max 23.33
_diffrn_reflns_theta_min 2.62
_diffrn_standards_decay_% <1
_diffrn_standards_interval_count 0
_diffrn_standards_number 0
_exptl_absorpt_coefficient_mu 0.086
_exptl_absorpt_correction_type none
_exptl_crystal_colour colorless
_exptl_crystal_density_diffrn 1.199
_exptl_crystal_description plate
_exptl_crystal_F_000 488
_exptl_crystal_size_max 0.10
_exptl_crystal_size_mid 0.10
_exptl_crystal_size_min 0.05
_refine_diff_density_max 0.201
_refine_diff_density_min -0.170
_refine_diff_density_rms 0.045
_refine_ls_extinction_coef 0.0060(16)
_refine_ls_extinction_expression Fc^*^=kFc[1+0.001xFc^2^\l^3^/sin(2\q)]^-1/4^
_refine_ls_extinction_method SHELXL
_refine_ls_goodness_of_fit_ref 1.039
_refine_ls_hydrogen_treatment mixed
_refine_ls_matrix_type full
_refine_ls_number_parameters 170
_refine_ls_number_reflns 1798
_refine_ls_number_restraints 0
_refine_ls_restrained_S_all 1.039
_refine_ls_R_factor_all 0.1135
_refine_ls_R_factor_gt 0.0527
_refine_ls_shift/su_max 0.002
_refine_ls_shift/su_mean 0.000
_refine_ls_structure_factor_coef Fsqd
_refine_ls_weighting_details 'calc w=1/[\s^2^(Fo^2^)+(0.0261P)^2^+0.0000P] where P=(Fo^2^+2Fc^2^)/3'
_refine_ls_weighting_scheme calc
_refine_ls_wR_factor_gt 0.0834
_refine_ls_wR_factor_ref 0.0975
_reflns_number_gt 993
_reflns_number_total 1798
_reflns_threshold_expression >2sigma(I)
_cod_data_source_file ja992658m_11.cif
_cod_data_source_block sls16
_cod_database_code 4116595

loop_
_symmetry_equiv_pos_as_xyz
'x, y, z'
'-x, y+1/2, -z+1/2'
'-x, -y, -z'
'x, -y-1/2, z-1/2'

loop_
_atom_site_label
_atom_site_type_symbol
_atom_site_fract_x
_atom_site_fract_y
_atom_site_fract_z
_atom_site_U_iso_or_equiv
_atom_site_adp_type
_atom_site_occupancy
_atom_site_symmetry_multiplicity
_atom_site_calc_flag
_atom_site_refinement_flags
_atom_site_disorder_assembly
_atom_site_disorder_group
O1 O 0.25988(12) -0.1149(2) 0.7933(2) 0.0438(6) Uani 1 1 d . . .
O2 O 0.31602(16) -0.2095(4) 0.9928(3) 0.0984(10) Uani 1 1 d . . .
O3 O 0.16343(12) 0.2376(2) 0.9389(2) 0.0437(6) Uani 1 1 d . . .
N1 N 0.15150(13) 0.1493(3) 0.7192(2) 0.0297(6) Uani 1 1 d . . .
H1 H 0.1579 0.1834 0.6434 0.036 Uiso 1 1 d R . .
C1 C 0.3252(2) -0.1624(4) 0.8792(4) 0.0503(10) Uani 1 1 d . A .
C2 C 0.4089(2) -0.1522(4) 0.8166(4) 0.0621(11) Uani 1 1 d . . .
H2A H 0.4510 -0.1954 0.8786 0.074 Uiso 1 1 d R A .
H2B H 0.4105 -0.2199 0.7321 0.074 Uiso 1 1 d R . .
C3 C 0.4431(5) 0.0126(10) 0.8281(9) 0.061(2) Uani 0.50 1 d P A 1
H3A H 0.4562 0.0356 0.9252 0.073 Uiso 0.50 1 d PR A 1
H3B H 0.4970 0.0137 0.7855 0.073 Uiso 0.50 1 d PR A 1
C3B C 0.4213(5) 0.0034(10) 0.7234(9) 0.056(2) Uani 0.50 1 d P A 2
H3C H 0.4827 0.0177 0.7205 0.068 Uiso 0.50 1 d PR A 2
H3D H 0.3983 -0.0212 0.6302 0.068 Uiso 0.50 1 d PR A 2
C4 C 0.394(2) 0.129(4) 0.744(2) 0.052(4) Uani 0.50 1 d P A 1
H4A H 0.3782 0.1008 0.6532 0.063 Uiso 0.50 1 d PR A 1
C4B C 0.393(2) 0.159(4) 0.795(2) 0.052(4) Uani 0.50 1 d P A 2
H4B H 0.4137 0.1747 0.8862 0.063 Uiso 0.50 1 d PR A 2
C5 C 0.3675(14) 0.259(4) 0.783(3) 0.070(5) Uani 0.50 1 d P A 1
H5A H 0.3822 0.3026 0.8704 0.085 Uiso 0.50 1 d PR A 1
C5B C 0.3442(14) 0.282(4) 0.745(3) 0.070(5) Uani 0.50 1 d P A 2
H5B H 0.3317 0.2815 0.6501 0.085 Uiso 0.50 1 d PR A 2
C6B C 0.3104(8) 0.4117(13) 0.7846(12) 0.066(3) Uani 0.50 1 d P A 2
H6A H 0.3312 0.5055 0.7372 0.079 Uiso 0.50 1 d PR A 2
H6B H 0.3291 0.4230 0.8816 0.079 Uiso 0.50 1 d PR A 2
C6 C 0.3030(7) 0.3785(13) 0.7030(8) 0.040(2) Uani 0.50 1 d P A 1
H6C H 0.2911 0.3262 0.6142 0.048 Uiso 0.50 1 d PR A 1
H6D H 0.3311 0.4813 0.6880 0.048 Uiso 0.50 1 d PR A 1
C7 C 0.21628(18) 0.4131(3) 0.7690(3) 0.0422(8) Uani 1 1 d . . .
H7A H 0.2018 0.4936 0.8395 0.051 Uiso 1 1 d R A .
H7B H 0.1876 0.4552 0.6943 0.051 Uiso 1 1 d R . .
C8 C 0.17443(17) 0.2602(3) 0.8169(3) 0.0301(7) Uani 1 1 d . A .
C9 C 0.11680(16) -0.0139(3) 0.7424(3) 0.0275(7) Uani 1 1 d . . .
C10 C 0.17605(17) -0.1068(3) 0.8451(3) 0.0355(8) Uani 1 1 d . . .
H10A H 0.1799 -0.0518 0.9346 0.043 Uiso 1 1 calc R . .
H10B H 0.1537 -0.2167 0.8572 0.043 Uiso 1 1 calc R . .
C11 C 0.02885(17) -0.0020(3) 0.7977(3) 0.0432(9) Uani 1 1 d . . .
H11A H 0.0326 0.0661 0.8793 0.065 Uiso 1 1 calc R . .
H11B H 0.0095 -0.1097 0.8212 0.065 Uiso 1 1 calc R . .
H11C H -0.0116 0.0452 0.7279 0.065 Uiso 1 1 calc R . .
C12 C 0.11086(17) -0.1001(3) 0.6043(3) 0.0391(8) Uani 1 1 d . . .
H12A H 0.1682 -0.1196 0.5767 0.059 Uiso 1 1 calc R . .
H12B H 0.0792 -0.0329 0.5357 0.059 Uiso 1 1 calc R . .
H12C H 0.0814 -0.2030 0.6120 0.059 Uiso 1 1 calc R . .

loop_
_atom_site_aniso_label
_atom_site_aniso_U_11
_atom_site_aniso_U_22
_atom_site_aniso_U_33
_atom_site_aniso_U_23
_atom_site_aniso_U_13
_atom_site_aniso_U_12
O1 0.0318(12) 0.0576(15) 0.0419(14) 0.0047(11) 0.0015(11) 0.0115(11)
O2 0.0636(17) 0.146(3) 0.083(2) 0.056(2) -0.0121(16) 0.0134(17)
O3 0.0624(14) 0.0409(13) 0.0283(13) -0.0039(11) 0.0058(11) -0.0010(11)
N1 0.0365(14) 0.0293(14) 0.0235(14) 0.0018(12) 0.0034(11) -0.0033(12)
C1 0.051(2) 0.045(2) 0.052(3) 0.008(2) -0.008(2) 0.0104(18)
C2 0.039(2) 0.058(2) 0.088(3) -0.002(2) 0.001(2) 0.0149(18)
C3 0.033(4) 0.079(7) 0.071(6) -0.003(6) -0.001(5) -0.003(4)
C3B 0.041(5) 0.058(6) 0.071(6) -0.003(5) 0.016(5) -0.004(4)
C4 0.049(3) 0.043(10) 0.069(13) -0.004(10) 0.031(11) 0.003(5)
C4B 0.049(3) 0.043(10) 0.069(13) -0.004(10) 0.031(11) 0.003(5)
C5 0.022(12) 0.045(7) 0.145(17) 0.045(11) 0.012(9) 0.017(8)
C5B 0.022(12) 0.045(7) 0.145(17) 0.045(11) 0.012(9) 0.017(8)
C6B 0.058(6) 0.042(6) 0.099(9) -0.005(7) 0.017(8) -0.015(5)
C6 0.042(5) 0.032(6) 0.047(6) 0.004(5) 0.005(5) -0.014(4)
C7 0.054(2) 0.0300(18) 0.044(2) -0.0018(16) 0.0090(18) 0.0014(16)
C8 0.0321(17) 0.0290(18) 0.0290(19) 0.0011(16) 0.0007(15) 0.0054(15)
C9 0.0283(17) 0.0273(18) 0.0273(18) -0.0004(14) 0.0049(15) -0.0021(14)
C10 0.0396(18) 0.0291(18) 0.039(2) 0.0005(15) 0.0090(16) 0.0030(15)
C11 0.0328(18) 0.0457(19) 0.053(2) -0.0031(17) 0.0128(16) -0.0010(15)
C12 0.0392(18) 0.0362(19) 0.042(2) -0.0059(16) 0.0023(15) -0.0057(15)

loop_
_atom_type_symbol
_atom_type_description
_atom_type_scat_dispersion_real
_atom_type_scat_dispersion_imag
_atom_type_scat_source
C C 0.0033 0.0016 'International Tables Vol C Tables 4.2.6.8 and 6.1.1.4'
H H 0.0000 0.0000 'International Tables Vol C Tables 4.2.6.8 and 6.1.1.4'
N N 0.0061 0.0033 'International Tables Vol C Tables 4.2.6.8 and 6.1.1.4'
O O 0.0106 0.0060 'International Tables Vol C Tables 4.2.6.8 and 6.1.1.4'

loop_
_geom_angle_atom_site_label_1
_geom_angle_atom_site_label_2
_geom_angle_atom_site_label_3
_geom_angle
C1 O1 C10 117.9(3)
C8 N1 C9 126.1(2)
O2 C1 O1 122.5(3)
O2 C1 C2 125.1(4)
O1 C1 C2 112.4(3)
C3 C2 C1 110.5(4)
C3 C2 C3B 40.0(4)
C1 C2 C3B 115.6(4)
C4 C3 C2 113.6(13)
C4B C3B C2 111.0(12)
C5 C4 C3 125.9(19)
C5B C4B C3B 130(2)
C4 C5 C6 128(3)
C6B C5B C4B 140(3)
C5B C6B C7 114.6(14)
C5 C6 C7 116.6(14)
C6B C7 C8 114.7(5)
C6B C7 C6 31.8(4)
C8 C7 C6 112.7(4)
O3 C8 N1 122.1(3)
O3 C8 C7 121.6(3)
N1 C8 C7 116.3(2)
N1 C9 C10 110.5(2)
N1 C9 C12 106.6(2)
C10 C9 C12 109.8(2)
N1 C9 C11 110.6(2)
C10 C9 C11 108.7(2)
C12 C9 C11 110.7(2)
O1 C10 C9 108.4(2)

loop_
_geom_bond_atom_site_label_1
_geom_bond_atom_site_label_2
_geom_bond_distance
O1 C1 1.323(4)
O1 C10 1.444(3)
O2 C1 1.192(4)
O3 C8 1.229(3)
N1 C8 1.345(3)
N1 C9 1.473(3)
C1 C2 1.492(4)
C2 C3 1.459(8)
C2 C3B 1.591(9)
C3 C4 1.44(3)
C3B C4B 1.54(2)
C4 C5 1.22(4)
C4B C5B 1.34(4)
C5 C6 1.571(18)
C5B C6B 1.26(3)
C6B C7 1.466(12)
C6 C7 1.573(11)
C7 C8 1.510(4)
C9 C10 1.512(3)
C9 C12 1.517(4)
C9 C11 1.521(4)

loop_
_geom_torsion_atom_site_label_1
_geom_torsion_atom_site_label_2
_geom_torsion_atom_site_label_3
_geom_torsion_atom_site_label_4
_geom_torsion
C10 O1 C1 O2 5.6(5)
C10 O1 C1 C2 -175.2(3)
O2 C1 C2 C3 -97.6(5)
O1 C1 C2 C3 83.3(5)
O2 C1 C2 C3B -140.9(5)
O1 C1 C2 C3B 40.0(5)
C1 C2 C3 C4 -68.3(11)
C3B C2 C3 C4 37.5(9)
C3 C2 C3B C4B -46.0(14)
C1 C2 C3B C4B 45.8(15)
C2 C3 C4 C5 130(3)
C2 C3B C4B C5B -134(3)
C3 C4 C5 C6 -170(2)
C3B C4B C5B C6B 175(3)
C4B C5B C6B C7 -117(4)
C4 C5 C6 C7 118(3)
C5B C6B C7 C8 45.4(18)
C5B C6B C7 C6 -48.3(18)
C5 C6 C7 C6B 55(2)
C5 C6 C7 C8 -46.1(16)
C9 N1 C8 O3 -4.4(4)
C9 N1 C8 C7 174.4(2)
C6B C7 C8 O3 82.6(5)
C6 C7 C8 O3 117.3(4)
C6B C7 C8 N1 -96.2(5)
C6 C7 C8 N1 -61.5(5)
C8 N1 C9 C10 -54.2(3)
C8 N1 C9 C12 -173.4(2)
C8 N1 C9 C11 66.1(3)
C1 O1 C10 C9 166.8(2)
N1 C9 C10 O1 -57.4(3)
C12 C9 C10 O1 59.9(3)
C11 C9 C10 O1 -178.9(2)
